data_4084504
loop_
_publ_author_name
'Rivada-Wheelaghan, Orestes'
'Rosell\'o-Merino, Marta'
'D\'iez, Josefina'
'Maya, Celia'
'L\'opez-Serrano, Joaqu\'in'
'Conejero, Salvador'

_publ_section_title
;
 Formation of C--X Bonds through Stable Low-Electron-Count Cationic
 Platinum(IV) Alkyl Complexes Stabilized by N-Heterocyclic Carbenes
;
_journal_issue 21
_journal_name_full Organometallics
_journal_page_first 5944
_journal_paper_doi 10.1021/om500881k
_journal_volume 33
_journal_year 2014
_chemical_compound_source synthesis
_chemical_formula_moiety 'C32 H12 B F24, C27 H44 Br2 N5 Pt'
_chemical_formula_sum 'C59 H56 B Br2 F24 N5 Pt'
_chemical_formula_weight 1656.81
_chemical_name_systematic
;
 ?
;
_space_group_IT_number 14
_symmetry_cell_setting monoclinic
_symmetry_Int_Tables_number 14
_symmetry_space_group_name_Hall '-P 2yn'
_symmetry_space_group_name_H-M 'P 1 21/n 1'
_atom_sites_solution_hydrogens geom
_atom_sites_solution_primary direct
_atom_sites_solution_secondary difmap
_audit_creation_method SHELXL-97
_cell_angle_alpha 90.00
_cell_angle_beta 107.343(2)
_cell_angle_gamma 90.00
_cell_formula_units_Z 4
_cell_length_a 20.7842(3)
_cell_length_b 13.4761(2)
_cell_length_c 25.8383(4)
_cell_measurement_reflns_used 14238
_cell_measurement_temperature 150(2)
_cell_measurement_theta_max 71.3884
_cell_measurement_theta_min 3.2458
_cell_volume 6908.03(19)
_computing_cell_refinement
;
CrysAlisPro, Agilent Technologies,
Version 1.171.34.49 (release 20-01-2011 CrysAlis171 .NET)
(compiled Jan 20 2011,15:58:25)
;
_computing_data_collection
;
CrysAlisPro, Agilent Technologies,
Version 1.171.34.49 (release 20-01-2011 CrysAlis171 .NET)
(compiled Jan 20 2011,15:58:25)
;
_computing_data_reduction
;
CrysAlisPro, Agilent Technologies,
Version 1.171.34.49 (release 20-01-2011 CrysAlis171 .NET)
(compiled Jan 20 2011,15:58:25)
;
_computing_molecular_graphics 'PLATON (Spek, 2007)'
_computing_publication_material 'WinGX publication routines (Farrugia, 1999)'
_computing_structure_refinement 'SHELXL-97 (Sheldrick, 2008)'
_computing_structure_solution 'DIRDIF-2008 ( Beurskens, 2008)'
_diffrn_ambient_temperature 150(2)
_diffrn_detector_area_resol_mean 8.2640
_diffrn_measured_fraction_theta_full 0.999
_diffrn_measured_fraction_theta_max 0.977
_diffrn_measurement_device
; 
165 mm Onyx CCD detector in \k-geometry diffractometer
;
_diffrn_measurement_device_type 'Xcalibur, Onyx, Nova'
_diffrn_measurement_method '\w scans'
_diffrn_radiation_monochromator graphite
_diffrn_radiation_source 'Nova (Cu) X-ray Source'
_diffrn_radiation_type CuK\a
_diffrn_radiation_wavelength 1.54184
_diffrn_reflns_av_R_equivalents 0.0410
_diffrn_reflns_av_sigmaI/netI 0.0399
_diffrn_reflns_limit_h_max 24
_diffrn_reflns_limit_h_min -25
_diffrn_reflns_limit_k_max 16
_diffrn_reflns_limit_k_min -15
_diffrn_reflns_limit_l_max 31
_diffrn_reflns_limit_l_min -29
_diffrn_reflns_number 37168
_diffrn_reflns_theta_full 67.00
_diffrn_reflns_theta_max 71.53
_diffrn_reflns_theta_min 3.25
_exptl_absorpt_coefficient_mu 6.091
_exptl_absorpt_correction_T_max 1.00000
_exptl_absorpt_correction_T_min 0.58083
_exptl_absorpt_correction_type multi-scan
_exptl_absorpt_process_details
;
CrysAlisPro, Agilent Technologies,
Version 1.171.34.49 (release 20-01-2011 CrysAlis171 .NET)
(compiled Jan 20 2011,15:58:25)
Empirical absorption correction using spherical harmonics,
 implemented in SCALE3 ABSPACK scaling algorithm.
;
_exptl_crystal_colour colourless
_exptl_crystal_density_diffrn 1.593
_exptl_crystal_density_method 'not measured'
_exptl_crystal_description prism
_exptl_crystal_F_000 3256
_exptl_crystal_size_max 0.25
_exptl_crystal_size_mid 0.052
_exptl_crystal_size_min 0.018
_refine_diff_density_max 1.564
_refine_diff_density_min -0.878
_refine_diff_density_rms 0.117
_refine_ls_extinction_method none
_refine_ls_goodness_of_fit_ref 1.045
_refine_ls_hydrogen_treatment constr
_refine_ls_matrix_type full
_refine_ls_number_parameters 822
_refine_ls_number_reflns 13159
_refine_ls_number_restraints 23
_refine_ls_restrained_S_all 1.046
_refine_ls_R_factor_all 0.0630
_refine_ls_R_factor_gt 0.0520
_refine_ls_shift/su_max 0.008
_refine_ls_shift/su_mean 0.000
_refine_ls_structure_factor_coef Fsqd
_refine_ls_weighting_details 'calc w=1/[\s^2^(Fo^2^)+(0.0911P)^2^+8.1102P] where P=(Fo^2^+2Fc^2^)/3'
_refine_ls_weighting_scheme calc
_refine_ls_wR_factor_gt 0.1428
_refine_ls_wR_factor_ref 0.1527
_reflns_number_gt 10737
_reflns_number_total 13159
_reflns_threshold_expression >2\s(I)
_cod_data_source_file om500881k_si_002.cif
_cod_data_source_block 7a
_cod_depositor_comments 'Adding full bibliography for 4084502--4084504.cif.'
_cod_original_cell_volume 6908.03(18)
_cod_original_sg_symbol_H-M 'P 21/n'
_cod_database_code 4084504

loop_
_symmetry_equiv_pos_as_xyz
'x, y, z'
'-x+1/2, y+1/2, -z+1/2'
'-x, -y, -z'
'x-1/2, -y-1/2, z-1/2'

loop_
_atom_site_label
_atom_site_type_symbol
_atom_site_fract_x
_atom_site_fract_y
_atom_site_fract_z
_atom_site_U_iso_or_equiv
_atom_site_adp_type
_atom_site_occupancy
_atom_site_symmetry_multiplicity
_atom_site_calc_flag
_atom_site_refinement_flags
_atom_site_disorder_assembly
_atom_site_disorder_group
C1 C 0.2626(3) 0.1378(4) 0.1415(2) 0.0429(11) Uani 1 1 d . . .
C2 C 0.3763(3) 0.1384(5) 0.1690(3) 0.0605(16) Uani 1 1 d . . .
H2 H 0.4206 0.1222 0.1877 0.073 Uiso 1 1 calc R . .
C3 C 0.3566(3) 0.2066(5) 0.1303(3) 0.0655(17) Uani 1 1 d . . .
H3 H 0.3845 0.2476 0.1174 0.079 Uiso 1 1 calc R . .
C4 C 0.2489(3) 0.2786(4) 0.0705(3) 0.0587(15) Uani 1 1 d . . .
C5 C 0.1920(3) 0.2280(5) 0.0283(3) 0.0606(15) Uani 1 1 d . . .
H5A H 0.2100 0.1767 0.0108 0.091 Uiso 1 1 calc R . .
H5B H 0.1686 0.2758 0.0018 0.091 Uiso 1 1 calc R . .
H5C H 0.1613 0.1995 0.0454 0.091 Uiso 1 1 calc R . .
C6 C 0.2242(4) 0.3632(5) 0.0994(4) 0.076(2) Uani 1 1 d . . .
H6A H 0.1970 0.4081 0.0730 0.113 Uiso 1 1 calc R . .
H6B H 0.2623 0.3982 0.1224 0.113 Uiso 1 1 calc R . .
H6C H 0.1979 0.3363 0.1210 0.113 Uiso 1 1 calc R . .
C7 C 0.2975(4) 0.3211(6) 0.0401(4) 0.084(2) Uani 1 1 d . . .
H7A H 0.3163 0.2675 0.0249 0.127 Uiso 1 1 calc R . .
H7B H 0.3331 0.3575 0.0651 0.127 Uiso 1 1 calc R . .
H7C H 0.2729 0.3646 0.0116 0.127 Uiso 1 1 calc R . .
C8 C 0.3241(3) 0.0106(4) 0.2145(2) 0.0497(12) Uani 1 1 d . . .
C9 C 0.2789(4) 0.0277(5) 0.2505(3) 0.0638(16) Uani 1 1 d . . .
H9A H 0.2925 0.0873 0.2712 0.096 Uiso 1 1 calc R . .
H9B H 0.2827 -0.0276 0.2747 0.096 Uiso 1 1 calc R . .
H9C H 0.2330 0.0340 0.2283 0.096 Uiso 1 1 calc R . .
C10 C 0.3959(3) -0.0029(5) 0.2514(3) 0.0616(16) Uani 1 1 d . . .
H10A H 0.4258 -0.0116 0.2297 0.092 Uiso 1 1 calc R . .
H10B H 0.3981 -0.0603 0.2738 0.092 Uiso 1 1 calc R . .
H10C H 0.4092 0.0548 0.2738 0.092 Uiso 1 1 calc R . .
C11 C 0.3012(3) -0.0838(4) 0.1814(2) 0.0468(12) Uani 1 1 d . . .
H11A H 0.2988 -0.1373 0.2058 0.056 Uiso 1 1 calc R . .
H11B H 0.2561 -0.0733 0.1571 0.056 Uiso 1 1 calc R . .
C12 C 0.3385(3) -0.0737(5) 0.1002(2) 0.0562(14) Uani 1 1 d . . .
H12 H 0.3044 -0.0277 0.0862 0.067 Uiso 1 1 calc R . .
C13 C 0.3816(4) -0.0995(6) 0.0708(3) 0.0678(18) Uani 1 1 d . . .
H13 H 0.3774 -0.0699 0.0374 0.081 Uiso 1 1 calc R . .
C14 C 0.4304(4) -0.1688(6) 0.0911(3) 0.074(2) Uani 1 1 d . . .
H14 H 0.4588 -0.1881 0.0711 0.089 Uiso 1 1 calc R . .
C15 C 0.4375(4) -0.2102(6) 0.1410(3) 0.0684(18) Uani 1 1 d . . .
H15 H 0.4714 -0.2563 0.1554 0.082 Uiso 1 1 calc R . .
C16 C 0.3942(3) -0.1829(5) 0.1693(3) 0.0605(15) Uani 1 1 d . . .
H16 H 0.3983 -0.2115 0.2029 0.073 Uiso 1 1 calc R . .
C17 C 0.0615(3) 0.0705(5) 0.1227(2) 0.0511(13) Uani 1 1 d . . .
C18 C -0.0335(4) -0.0087(7) 0.1234(3) 0.078(2) Uani 1 1 d . . .
H18 H -0.0626 -0.0529 0.1328 0.094 Uiso 1 1 calc R . .
C19 C -0.0512(3) 0.0609(7) 0.0865(3) 0.074(2) Uani 1 1 d . . .
H19 H -0.0947 0.0736 0.0644 0.089 Uiso 1 1 calc R . .
C20 C 0.0015(3) 0.1954(5) 0.0463(3) 0.0608(16) Uani 1 1 d . . .
C21 C -0.0712(3) 0.2361(6) 0.0276(3) 0.074(2) Uani 1 1 d . . .
H21A H -0.1006 0.1876 0.0055 0.111 Uiso 1 1 calc R . .
H21B H -0.0724 0.2958 0.0070 0.111 Uiso 1 1 calc R . .
H21C H -0.0857 0.2504 0.0588 0.111 Uiso 1 1 calc R . .
C22 C 0.0173(3) 0.1531(5) -0.0036(3) 0.0601(15) Uani 1 1 d . . .
H22A H 0.0616 0.1244 0.0072 0.090 Uiso 1 1 calc R . .
H22B H 0.0155 0.2053 -0.0293 0.090 Uiso 1 1 calc R . .
H22C H -0.0152 0.1029 -0.0199 0.090 Uiso 1 1 calc R . .
C23 C 0.0478(3) 0.2804(5) 0.0724(3) 0.0668(17) Uani 1 1 d . . .
H23A H 0.0378 0.3011 0.1047 0.100 Uiso 1 1 calc R . .
H23B H 0.0410 0.3350 0.0475 0.100 Uiso 1 1 calc R . .
H23C H 0.0938 0.2588 0.0815 0.100 Uiso 1 1 calc R . .
C24 C 0.0729(4) -0.0703(6) 0.1931(3) 0.0671(17) Uani 1 1 d . . .
C25 C 0.1304(4) -0.1229(6) 0.1809(4) 0.074(2) Uani 1 1 d . . .
H25A H 0.1133 -0.1641 0.1495 0.111 Uiso 1 1 calc R . .
H25B H 0.1536 -0.1633 0.2114 0.111 Uiso 1 1 calc R . .
H25C H 0.1610 -0.0749 0.1741 0.111 Uiso 1 1 calc R . .
C26 C 0.0941(4) -0.0070(7) 0.2443(3) 0.081(2) Uani 1 1 d . . .
H26A H 0.1197 0.0489 0.2384 0.121 Uiso 1 1 calc R . .
H26B H 0.1213 -0.0460 0.2739 0.121 Uiso 1 1 calc R . .
H26C H 0.0547 0.0160 0.2528 0.121 Uiso 1 1 calc R . .
C27 C 0.0247(5) -0.1521(8) 0.2003(5) 0.104(3) Uani 1 1 d . . .
H27A H -0.0081 -0.1240 0.2154 0.155 Uiso 1 1 calc R . .
H27B H 0.0499 -0.2023 0.2242 0.155 Uiso 1 1 calc R . .
H27C H 0.0023 -0.1811 0.1656 0.155 Uiso 1 1 calc R . .
C28 C 0.1858(3) 0.0565(6) 0.6112(3) 0.0639(17) Uani 1 1 d . . .
C29 C 0.1714(4) -0.0424(6) 0.5966(3) 0.0686(18) Uani 1 1 d . . .
H29 H 0.1730 -0.0640 0.5629 0.082 Uiso 1 1 calc R . .
C30 C 0.1544(4) -0.1104(6) 0.6319(4) 0.084(3) Uani 1 1 d U A .
C31 C 0.1517(4) -0.0791(8) 0.6825(4) 0.089(3) Uani 1 1 d . . .
H31 H 0.1412 -0.1234 0.7063 0.107 Uiso 1 1 calc R . .
C32 C 0.1652(7) 0.0201(11) 0.6967(4) 0.128(4) Uani 1 1 d D A .
C33 C 0.1821(5) 0.0837(7) 0.6626(3) 0.083(3) Uani 1 1 d . . .
H33 H 0.1917 0.1491 0.6737 0.100 Uiso 1 1 calc R . .
C34 C 0.1364(8) -0.2118(8) 0.6135(7) 0.126(4) Uani 1 1 d U . .
C35 C 0.1616(7) 0.0579(11) 0.7518(4) 0.128(4) Uani 1 1 d D . .
C36 C 0.2955(3) 0.1266(5) 0.6001(3) 0.0525(13) Uani 1 1 d . . .
C37 C 0.3324(3) 0.0510(5) 0.5830(3) 0.0570(14) Uani 1 1 d . . .
H37 H 0.3103 0.0093 0.5545 0.068 Uiso 1 1 calc R . .
C38 C 0.4013(4) 0.0384(5) 0.6084(3) 0.0650(16) Uani 1 1 d . A .
C39 C 0.4360(3) 0.0984(5) 0.6497(3) 0.0629(17) Uani 1 1 d . . .
H39 H 0.4822 0.0902 0.6657 0.075 Uiso 1 1 calc R . .
C40 C 0.4008(4) 0.1727(7) 0.6676(3) 0.0714(13) Uani 1 1 d . . .
C41 C 0.3321(3) 0.1854(5) 0.6434(2) 0.0567(14) Uani 1 1 d . . .
H41 H 0.3097 0.2347 0.6565 0.068 Uiso 1 1 calc R . .
C42 C 0.4382(4) -0.0401(6) 0.5872(4) 0.083(2) Uani 1 1 d . . .
C43 C 0.4372(4) 0.2391(7) 0.7133(3) 0.0714(13) Uani 1 1 d U . .
C44 C 0.1848(3) 0.2466(5) 0.5768(3) 0.0569(15) Uani 1 1 d . . .
C45 C 0.2215(3) 0.3313(5) 0.5736(2) 0.0546(14) Uani 1 1 d . . .
H45 H 0.2652 0.3244 0.5715 0.065 Uiso 1 1 calc R . .
C46 C 0.1952(4) 0.4257(6) 0.5733(3) 0.0665(12) Uani 1 1 d . . .
C47 C 0.1295(4) 0.4397(6) 0.5744(3) 0.0722(19) Uani 1 1 d . . .
H47 H 0.1122 0.5032 0.5748 0.087 Uiso 1 1 calc R . .
C48 C 0.0909(4) 0.3576(7) 0.5751(4) 0.082(2) Uani 1 1 d . A .
C49 C 0.1176(4) 0.2622(7) 0.5768(3) 0.075(2) Uani 1 1 d . . .
H49 H 0.0906 0.2078 0.5779 0.090 Uiso 1 1 calc R . .
C50 C 0.2358(4) 0.5155(6) 0.5687(3) 0.0665(12) Uani 1 1 d . . .
C51 C 0.0159(7) 0.3669(9) 0.5779(8) 0.139(5) Uani 1 1 d . . .
C52 C 0.1892(3) 0.1096(4) 0.5096(3) 0.0514(13) Uani 1 1 d . . .
C53 C 0.1263(3) 0.0689(5) 0.4825(3) 0.0546(14) Uani 1 1 d . . .
H53 H 0.0971 0.0513 0.5022 0.065 Uiso 1 1 calc R . .
C54 C 0.1067(3) 0.0542(5) 0.4269(3) 0.0638(16) Uani 1 1 d . . .
C55 C 0.1480(3) 0.0789(5) 0.3962(3) 0.0603(15) Uani 1 1 d . . .
H55 H 0.1347 0.0669 0.3591 0.072 Uiso 1 1 calc R . .
C56 C 0.2094(3) 0.1217(4) 0.4212(3) 0.0527(13) Uani 1 1 d . . .
C57 C 0.2308(3) 0.1361(4) 0.4774(2) 0.0501(12) Uani 1 1 d . . .
H57 H 0.2730 0.1635 0.4938 0.060 Uiso 1 1 calc R . .
C58 C 0.0392(4) 0.0070(6) 0.3987(4) 0.082(2) Uani 1 1 d . . .
C59 C 0.2562(3) 0.1512(5) 0.3895(3) 0.0587(15) Uani 1 1 d . . .
B1 B 0.2130(3) 0.1330(6) 0.5736(3) 0.0502(14) Uani 1 1 d . . .
Br1 Br 0.16339(3) 0.23033(5) 0.20359(3) 0.05975(17) Uani 1 1 d . . .
Br2 Br 0.16177(3) -0.01764(4) 0.06370(2) 0.04691(14) Uani 1 1 d . . .
F1 F 0.1499(6) -0.2434(5) 0.5726(4) 0.168(4) Uani 1 1 d . A .
F2 F 0.0792(9) -0.2418(12) 0.6181(9) 0.137(6) Uani 0.532(9) 1 d PU A 1
F3 F 0.1775(8) -0.2729(10) 0.6594(6) 0.125(4) Uiso 0.532(9) 1 d P A 1
F7 F 0.5033(5) -0.0326(8) 0.6055(4) 0.088(3) Uiso 0.532(9) 1 d P A 1
F8 F 0.4096(6) -0.1370(9) 0.5969(5) 0.095(3) Uiso 0.532(9) 1 d P A 1
F9 F 0.4215(7) -0.0520(11) 0.5374(6) 0.113(4) Uiso 0.532(9) 1 d P A 1
F16 F -0.0026(8) 0.4527(12) 0.5744(8) 0.132(5) Uiso 0.532(9) 1 d P A 1
F17 F 0.0062(5) 0.3135(9) 0.6145(5) 0.099(3) Uiso 0.532(9) 1 d P A 1
F18 F -0.0240(10) 0.3347(17) 0.5196(9) 0.179(7) Uiso 0.532(9) 1 d P A 1
F10 F 0.4246(5) 0.2181(9) 0.7576(3) 0.197(5) Uani 1 1 d . . .
F11 F 0.5016(3) 0.2437(6) 0.7221(3) 0.129(3) Uani 1 1 d . . .
F12 F 0.4174(4) 0.3318(6) 0.7066(4) 0.186(5) Uani 1 1 d U . .
F13 F 0.2381(4) 0.5816(5) 0.6063(3) 0.140(3) Uani 1 1 d . . .
F14 F 0.2969(3) 0.4969(4) 0.5704(4) 0.163(4) Uani 1 1 d . . .
F15 F 0.2094(4) 0.5646(6) 0.5231(3) 0.139(3) Uani 1 1 d . . .
F19 F 0.0008(3) -0.0021(8) 0.4282(3) 0.177(4) Uani 1 1 d . . .
F20 F 0.0470(3) -0.0813(5) 0.3776(4) 0.169(4) Uani 1 1 d . . .
F21 F 0.0063(3) 0.0530(6) 0.3546(3) 0.134(3) Uani 1 1 d . . .
F22 F 0.2766(3) 0.2464(3) 0.4002(2) 0.0892(14) Uani 1 1 d . . .
F23 F 0.3127(3) 0.1014(4) 0.4023(3) 0.1009(18) Uani 1 1 d . . .
F24 F 0.2281(3) 0.1478(7) 0.3373(2) 0.128(2) Uani 1 1 d . . .
N1 N 0.3192(2) 0.0961(3) 0.1764(2) 0.0452(10) Uani 1 1 d . . .
N2 N 0.2870(2) 0.2050(3) 0.1128(2) 0.0491(11) Uani 1 1 d . . .
N3 N 0.0364(3) -0.0052(4) 0.1461(2) 0.0598(13) Uani 1 1 d . . .
N4 N 0.0062(2) 0.1123(4) 0.0862(2) 0.0552(12) Uani 1 1 d . . .
N5 N 0.3457(3) -0.1148(4) 0.1490(2) 0.0498(11) Uani 1 1 d . . .
Pt1 Pt 0.162272(11) 0.105502(16) 0.133593(9) 0.04182(9) Uani 1 1 d . . .
F2A F 0.0597(14) -0.2068(14) 0.5717(11) 0.179(9) Uani 0.468(9) 1 d P A 2
F3A F 0.1225(13) -0.2812(16) 0.6385(9) 0.153(8) Uiso 0.468(9) 1 d P A 2
F9A F 0.4437(7) -0.0114(10) 0.5354(5) 0.098(4) Uiso 0.468(9) 1 d P A 2
F7A F 0.4954(5) -0.0674(9) 0.6222(5) 0.082(3) Uiso 0.468(9) 1 d P A 2
F8A F 0.4114(7) -0.1219(11) 0.5726(7) 0.103(4) Uiso 0.468(9) 1 d P A 2
F16A F 0.0146(7) 0.4497(11) 0.6097(7) 0.113(4) Uiso 0.468(9) 1 d P A 2
F17A F -0.0172(8) 0.2887(13) 0.5720(7) 0.128(5) Uiso 0.468(9) 1 d P A 2
F18A F -0.0197(10) 0.4085(16) 0.5287(9) 0.147(6) Uiso 0.468(9) 1 d P A 2
F4 F 0.1869(8) 0.1397(11) 0.7701(5) 0.118(4) Uiso 0.532(9) 1 d P A 1
F5 F 0.1977(8) -0.0372(11) 0.7910(6) 0.137(5) Uiso 0.532(9) 1 d P A 1
F6 F 0.1057(8) 0.0407(12) 0.7561(6) 0.137(5) Uiso 0.532(9) 1 d P A 1
F5A F 0.1448(10) 0.0080(13) 0.7807(7) 0.131(5) Uiso 0.468(9) 1 d P A 2
F4A F 0.2195(7) 0.1057(10) 0.7759(5) 0.103(4) Uiso 0.468(9) 1 d PD A 2
F6A F 0.0979(11) 0.1378(17) 0.7340(8) 0.171(8) Uiso 0.468(9) 1 d P A 2

loop_
_atom_site_aniso_label
_atom_site_aniso_U_11
_atom_site_aniso_U_22
_atom_site_aniso_U_33
_atom_site_aniso_U_23
_atom_site_aniso_U_13
_atom_site_aniso_U_12
C1 0.044(3) 0.038(2) 0.046(3) -0.008(2) 0.012(2) -0.003(2)
C2 0.039(3) 0.059(3) 0.082(5) 0.009(3) 0.016(3) -0.002(2)
C3 0.050(3) 0.062(4) 0.085(5) 0.015(3) 0.021(3) -0.006(3)
C4 0.062(4) 0.041(3) 0.071(4) 0.018(3) 0.017(3) -0.001(2)
C5 0.068(4) 0.055(3) 0.057(4) 0.010(3) 0.017(3) 0.003(3)
C6 0.076(5) 0.041(3) 0.105(6) 0.007(4) 0.020(4) 0.005(3)
C7 0.086(5) 0.077(5) 0.095(6) 0.032(5) 0.035(5) -0.009(4)
C8 0.056(3) 0.053(3) 0.037(3) -0.001(2) 0.008(2) 0.002(2)
C9 0.084(5) 0.063(4) 0.049(3) 0.003(3) 0.026(3) 0.007(3)
C10 0.056(4) 0.067(4) 0.051(3) -0.005(3) 0.000(3) 0.007(3)
C11 0.053(3) 0.048(3) 0.040(3) 0.008(2) 0.014(2) 0.001(2)
C12 0.056(3) 0.068(4) 0.044(3) 0.001(3) 0.013(3) -0.002(3)
C13 0.060(4) 0.093(5) 0.054(4) -0.008(3) 0.022(3) 0.000(3)
C14 0.057(4) 0.100(6) 0.067(4) -0.024(4) 0.020(3) 0.003(4)
C15 0.059(4) 0.070(4) 0.070(4) -0.016(3) 0.010(3) 0.010(3)
C16 0.056(4) 0.060(4) 0.061(4) -0.002(3) 0.010(3) 0.006(3)
C17 0.049(3) 0.055(3) 0.052(3) -0.014(3) 0.018(2) -0.004(2)
C18 0.053(4) 0.103(6) 0.082(5) -0.011(5) 0.026(4) -0.024(4)
C19 0.044(4) 0.097(6) 0.077(5) -0.003(4) 0.012(3) -0.010(3)
C20 0.053(3) 0.057(3) 0.065(4) -0.013(3) 0.006(3) 0.007(3)
C21 0.046(3) 0.076(5) 0.089(5) -0.019(4) 0.004(3) 0.005(3)
C22 0.053(3) 0.062(4) 0.060(4) -0.003(3) 0.008(3) 0.007(3)
C23 0.058(4) 0.067(4) 0.073(4) -0.012(3) 0.014(3) 0.000(3)
C24 0.063(4) 0.072(4) 0.073(5) 0.001(4) 0.031(3) -0.018(3)
C25 0.087(5) 0.063(4) 0.083(5) 0.012(4) 0.041(4) 0.003(4)
C26 0.074(5) 0.116(7) 0.055(4) -0.003(4) 0.024(3) -0.006(4)
C27 0.076(6) 0.110(7) 0.127(8) 0.028(6) 0.035(5) -0.030(5)
C28 0.049(3) 0.084(5) 0.060(4) 0.013(3) 0.019(3) -0.001(3)
C29 0.065(4) 0.070(4) 0.079(5) 0.016(4) 0.035(4) 0.010(3)
C30 0.076(5) 0.084(5) 0.105(7) 0.028(4) 0.050(5) 0.007(4)
C31 0.076(5) 0.126(8) 0.067(5) 0.035(5) 0.025(4) -0.012(5)
C32 0.155(8) 0.168(8) 0.078(5) -0.007(5) 0.059(5) -0.079(7)
C33 0.091(6) 0.113(7) 0.054(4) -0.018(4) 0.035(4) -0.040(5)
C34 0.178(10) 0.070(5) 0.177(11) 0.040(6) 0.125(10) 0.009(6)
C35 0.155(8) 0.168(8) 0.078(5) -0.007(5) 0.059(5) -0.079(7)
C36 0.052(3) 0.057(3) 0.050(3) 0.005(3) 0.018(3) 0.000(2)
C37 0.045(3) 0.061(4) 0.063(4) 0.008(3) 0.014(3) 0.001(3)
C38 0.061(4) 0.062(4) 0.069(4) 0.001(3) 0.016(3) 0.010(3)
C39 0.051(4) 0.075(4) 0.057(4) -0.001(3) 0.009(3) 0.010(3)
C40 0.060(3) 0.099(4) 0.052(3) -0.011(3) 0.011(2) 0.006(3)
C41 0.056(3) 0.068(4) 0.047(3) 0.001(3) 0.017(3) 0.007(3)
C42 0.061(4) 0.071(5) 0.105(7) -0.002(4) 0.004(4) 0.017(3)
C43 0.060(3) 0.099(4) 0.052(3) -0.011(3) 0.011(2) 0.006(3)
C44 0.047(3) 0.076(4) 0.048(3) 0.001(3) 0.014(2) 0.007(3)
C45 0.049(3) 0.073(4) 0.042(3) 0.002(3) 0.016(2) 0.006(3)
C46 0.067(3) 0.070(3) 0.063(3) -0.001(2) 0.020(2) 0.012(2)
C47 0.067(4) 0.080(5) 0.076(5) 0.006(4) 0.032(4) 0.023(4)
C48 0.068(5) 0.096(6) 0.091(6) 0.007(5) 0.036(4) 0.019(4)
C49 0.052(4) 0.091(5) 0.087(5) 0.011(4) 0.029(4) 0.006(3)
C50 0.067(3) 0.070(3) 0.063(3) -0.001(2) 0.020(2) 0.012(2)
C51 0.111(9) 0.072(6) 0.234(17) 0.027(9) 0.052(10) 0.037(6)
C52 0.046(3) 0.050(3) 0.058(4) 0.005(3) 0.015(3) 0.006(2)
C53 0.045(3) 0.058(3) 0.060(4) 0.002(3) 0.014(3) 0.003(2)
C54 0.059(4) 0.055(4) 0.071(4) 0.002(3) 0.009(3) 0.004(3)
C55 0.061(4) 0.063(4) 0.052(4) -0.005(3) 0.009(3) 0.004(3)
C56 0.056(3) 0.049(3) 0.051(3) 0.001(2) 0.013(3) 0.005(2)
C57 0.055(3) 0.049(3) 0.046(3) 0.002(2) 0.016(2) -0.003(2)
C58 0.064(5) 0.078(5) 0.085(6) -0.002(4) -0.005(4) 0.000(4)
C59 0.065(4) 0.067(4) 0.047(3) 0.003(3) 0.023(3) 0.007(3)
B1 0.041(3) 0.063(4) 0.048(4) 0.006(3) 0.016(3) 0.001(3)
Br1 0.0600(4) 0.0638(4) 0.0543(4) -0.0217(3) 0.0153(3) 0.0016(3)
Br2 0.0496(3) 0.0433(3) 0.0449(3) -0.0083(2) 0.0096(2) -0.0003(2)
F1 0.286(11) 0.093(5) 0.184(8) -0.001(5) 0.162(8) -0.015(5)
F2 0.130(12) 0.101(10) 0.208(18) -0.017(11) 0.094(13) -0.036(9)
F10 0.213(9) 0.318(13) 0.069(4) -0.058(6) 0.054(5) -0.136(9)
F11 0.069(3) 0.177(6) 0.125(5) -0.069(5) 0.005(3) -0.005(3)
F12 0.166(7) 0.145(6) 0.179(8) -0.087(6) -0.053(6) 0.037(5)
F13 0.190(8) 0.113(5) 0.124(5) -0.045(4) 0.058(5) -0.031(5)
F14 0.086(4) 0.074(3) 0.349(12) 0.022(5) 0.096(6) 0.002(3)
F15 0.147(6) 0.130(5) 0.117(5) 0.041(4) 0.003(4) -0.047(4)
F19 0.094(4) 0.335(13) 0.102(5) -0.050(6) 0.028(4) -0.112(6)
F20 0.100(5) 0.107(5) 0.243(10) -0.066(6) -0.035(5) -0.005(4)
F21 0.084(4) 0.150(6) 0.130(5) 0.028(5) -0.025(3) -0.029(4)
F22 0.134(4) 0.054(2) 0.104(3) 0.010(2) 0.072(3) 0.000(2)
F23 0.090(3) 0.087(3) 0.148(5) 0.046(3) 0.069(3) 0.031(2)
F24 0.105(4) 0.232(8) 0.055(3) -0.017(4) 0.035(3) -0.024(4)
N1 0.043(2) 0.044(2) 0.047(3) -0.0014(19) 0.0121(19) -0.0012(17)
N2 0.048(3) 0.042(2) 0.057(3) 0.004(2) 0.017(2) -0.0054(18)
N3 0.052(3) 0.072(3) 0.060(3) -0.008(3) 0.024(2) -0.011(2)
N4 0.039(2) 0.071(3) 0.054(3) -0.013(2) 0.012(2) -0.003(2)
N5 0.054(3) 0.050(3) 0.045(3) -0.001(2) 0.013(2) 0.001(2)
Pt1 0.04149(14) 0.04187(14) 0.04250(14) -0.00618(8) 0.01313(9) -0.00316(8)
F2A 0.22(2) 0.089(12) 0.23(3) -0.044(14) 0.07(2) -0.054(13)

loop_
_atom_type_symbol
_atom_type_description
_atom_type_scat_dispersion_real
_atom_type_scat_dispersion_imag
_atom_type_scat_source
C C 0.0181 0.0091 'International Tables Vol C Tables 4.2.6.8 and 6.1.1.4'
H H 0.0000 0.0000 'International Tables Vol C Tables 4.2.6.8 and 6.1.1.4'
B B 0.0090 0.0039 'International Tables Vol C Tables 4.2.6.8 and 6.1.1.4'
Br Br -0.6763 1.2805 'International Tables Vol C Tables 4.2.6.8 and 6.1.1.4'
F F 0.0727 0.0534 'International Tables Vol C Tables 4.2.6.8 and 6.1.1.4'
N N 0.0311 0.0180 'International Tables Vol C Tables 4.2.6.8 and 6.1.1.4'
Pt Pt -4.5932 6.9264 'International Tables Vol C Tables 4.2.6.8 and 6.1.1.4'

loop_
_geom_angle_atom_site_label_1
_geom_angle_atom_site_label_2
_geom_angle_atom_site_label_3
_geom_angle
N2 C1 N1 104.2(4)
N2 C1 Pt1 127.7(4)
N1 C1 Pt1 128.1(4)
C3 C2 N1 107.8(5)
C3 C2 H2 126.1
N1 C2 H2 126.1
C2 C3 N2 107.0(5)
C2 C3 H3 126.5
N2 C3 H3 126.5
C5 C4 N2 110.7(5)
C5 C4 C6 112.6(6)
N2 C4 C6 108.3(6)
C5 C4 C7 106.7(6)
N2 C4 C7 109.1(5)
C6 C4 C7 109.4(6)
C4 C5 H5A 109.5
C4 C5 H5B 109.5
H5A C5 H5B 109.5
C4 C5 H5C 109.5
H5A C5 H5C 109.5
H5B C5 H5C 109.5
C4 C6 H6A 109.5
C4 C6 H6B 109.5
H6A C6 H6B 109.5
C4 C6 H6C 109.5
H6A C6 H6C 109.5
H6B C6 H6C 109.5
C4 C7 H7A 109.5
C4 C7 H7B 109.5
H7A C7 H7B 109.5
C4 C7 H7C 109.5
H7A C7 H7C 109.5
H7B C7 H7C 109.5
N1 C8 C10 111.4(5)
N1 C8 C9 110.6(5)
C10 C8 C9 107.7(5)
N1 C8 C11 108.8(4)
C10 C8 C11 109.6(5)
C9 C8 C11 108.8(5)
C8 C9 H9A 109.5
C8 C9 H9B 109.5
H9A C9 H9B 109.5
C8 C9 H9C 109.5
H9A C9 H9C 109.5
H9B C9 H9C 109.5
C8 C10 H10A 109.5
C8 C10 H10B 109.5
H10A C10 H10B 109.5
C8 C10 H10C 109.5
H10A C10 H10C 109.5
H10B C10 H10C 109.5
N5 C11 C8 114.1(5)
N5 C11 H11A 108.7
C8 C11 H11A 108.7
N5 C11 H11B 108.7
C8 C11 H11B 108.7
H11A C11 H11B 107.6
N5 C12 C13 120.2(6)
N5 C12 H12 119.9
C13 C12 H12 119.9
C14 C13 C12 119.4(7)
C14 C13 H13 120.3
C12 C13 H13 120.3
C13 C14 C15 120.0(7)
C13 C14 H14 120.0
C15 C14 H14 120.0
C16 C15 C14 119.3(7)
C16 C15 H15 120.3
C14 C15 H15 120.3
N5 C16 C15 120.6(7)
N5 C16 H16 119.7
C15 C16 H16 119.7
N3 C17 N4 105.0(5)
N3 C17 Pt1 127.7(5)
N4 C17 Pt1 127.1(5)
C19 C18 N3 108.2(6)
C19 C18 H18 125.9
N3 C18 H18 125.9
C18 C19 N4 108.0(6)
C18 C19 H19 126.0
N4 C19 H19 126.0
N4 C20 C23 110.7(5)
N4 C20 C22 108.2(5)
C23 C20 C22 112.9(6)
N4 C20 C21 109.6(6)
C23 C20 C21 107.6(5)
C22 C20 C21 107.8(6)
C20 C21 H21A 109.5
C20 C21 H21B 109.5
H21A C21 H21B 109.5
C20 C21 H21C 109.5
H21A C21 H21C 109.5
H21B C21 H21C 109.5
C20 C22 H22A 109.5
C20 C22 H22B 109.5
H22A C22 H22B 109.5
C20 C22 H22C 109.5
H22A C22 H22C 109.5
H22B C22 H22C 109.5
C20 C23 H23A 109.5
C20 C23 H23B 109.5
H23A C23 H23B 109.5
C20 C23 H23C 109.5
H23A C23 H23C 109.5
H23B C23 H23C 109.5
C25 C24 N3 110.2(6)
C25 C24 C26 113.8(7)
N3 C24 C26 108.6(6)
C25 C24 C27 105.9(7)
N3 C24 C27 108.9(6)
C26 C24 C27 109.2(7)
C24 C25 H25A 109.5
C24 C25 H25B 109.5
H25A C25 H25B 109.5
C24 C25 H25C 109.5
H25A C25 H25C 109.5
H25B C25 H25C 109.5
C24 C26 H26A 109.5
C24 C26 H26B 109.5
H26A C26 H26B 109.5
C24 C26 H26C 109.5
H26A C26 H26C 109.5
H26B C26 H26C 109.5
C24 C27 H27A 109.5
C24 C27 H27B 109.5
H27A C27 H27B 109.5
C24 C27 H27C 109.5
H27A C27 H27C 109.5
H27B C27 H27C 109.5
C29 C28 C33 116.0(7)
C29 C28 B1 122.0(7)
C33 C28 B1 121.8(7)
C28 C29 C30 121.6(8)
C28 C29 H29 119.2
C30 C29 H29 119.2
C31 C30 C29 119.8(9)
C31 C30 C34 120.8(8)
C29 C30 C34 119.3(9)
C30 C31 C32 118.6(8)
C30 C31 H31 120.7
C32 C31 H31 120.7
C33 C32 C31 120.5(9)
C33 C32 C35 119.3(11)
C31 C32 C35 120.2(9)
C32 C33 C28 123.5(9)
C32 C33 H33 118.2
C28 C33 H33 118.2
F3A C34 F1 109.6(14)
F3A C34 F2 48.9(11)
F1 C34 F2 114.5(17)
F3A C34 C30 128.6(16)
F1 C34 C30 119.7(8)
F2 C34 C30 114.7(11)
F3A C34 F3 47.4(13)
F1 C34 F3 105.4(11)
F2 C34 F3 94.5(13)
C30 C34 F3 103.2(14)
F3A C34 F2A 92.5(16)
F1 C34 F2A 82.8(16)
F2 C34 F2A 48.2(12)
C30 C34 F2A 106.3(10)
F3 C34 F2A 139.7(12)
F5A C35 F6 48.7(10)
F5A C35 F4 116.8(14)
F6 C35 F4 115.8(16)
F5A C35 F4A 112.9(15)
F6 C35 F4A 142.6(14)
F4 C35 F4A 35.5(8)
F5A C35 C32 121.6(14)
F6 C35 C32 109.4(11)
F4 C35 C32 120.8(10)
F4A C35 C32 107.7(10)
F5A C35 F6A 101.0(15)
F6 C35 F6A 56.5(12)
F4 C35 F6A 75.1(14)
F4A C35 F6A 110.3(14)
C32 C35 F6A 102.3(12)
F5A C35 F5 46.8(12)
F6 C35 F5 93.9(12)
F4 C35 F5 112.7(12)
F4A C35 F5 84.7(11)
C32 C35 F5 99.8(12)
F6A C35 F5 147.6(11)
C41 C36 C37 116.1(6)
C41 C36 B1 123.7(6)
C37 C36 B1 119.9(6)
C38 C37 C36 120.9(6)
C38 C37 H37 119.6
C36 C37 H37 119.6
C39 C38 C37 121.7(7)
C39 C38 C42 119.6(7)
C37 C38 C42 118.6(7)
C38 C39 C40 118.4(6)
C38 C39 H39 120.8
C40 C39 H39 120.8
C41 C40 C39 120.7(7)
C41 C40 C43 119.4(7)
C39 C40 C43 119.9(7)
C40 C41 C36 122.1(6)
C40 C41 H41 119.0
C36 C41 H41 119.0
F9 C42 F8A 66.9(11)
F9 C42 F7 109.1(11)
F8A C42 F7 120.3(10)
F9 C42 F7A 126.4(11)
F8A C42 F7A 101.1(10)
F7 C42 F7A 30.6(6)
F9 C42 F9A 30.5(8)
F8A C42 F9A 96.2(11)
F7 C42 F9A 87.4(9)
F7A C42 F9A 114.2(10)
F9 C42 F8 93.4(10)
F8A C42 F8 26.6(8)
F7 C42 F8 115.6(9)
F7A C42 F8 87.9(9)
F9A C42 F8 122.8(10)
F9 C42 C38 117.0(9)
F8A C42 C38 120.3(10)
F7 C42 C38 113.8(8)
F7A C42 C38 113.8(9)
F9A C42 C38 110.1(8)
F8 C42 C38 106.5(8)
F10 C43 F11 109.5(8)
F10 C43 F12 100.8(9)
F11 C43 F12 104.3(8)
F10 C43 C40 112.6(8)
F11 C43 C40 114.9(7)
F12 C43 C40 113.6(7)
C45 C44 C49 115.9(6)
C45 C44 B1 123.4(5)
C49 C44 B1 120.3(6)
C46 C45 C44 122.2(6)
C46 C45 H45 118.9
C44 C45 H45 118.9
C45 C46 C47 120.9(7)
C45 C46 C50 120.8(6)
C47 C46 C50 118.2(7)
C48 C47 C46 118.4(7)
C48 C47 H47 120.8
C46 C47 H47 120.8
C47 C48 C49 121.0(7)
C47 C48 C51 121.6(8)
C49 C48 C51 117.3(8)
C48 C49 C44 121.4(8)
C48 C49 H49 119.3
C44 C49 H49 119.3
F14 C50 F13 107.0(8)
F14 C50 F15 105.7(8)
F13 C50 F15 103.7(7)
F14 C50 C46 114.5(6)
F13 C50 C46 112.8(7)
F15 C50 C46 112.4(7)
F16 C51 F17A 130.3(16)
F16 C51 F17 118.9(17)
F17A C51 F17 53.0(10)
F16 C51 F18A 58.3(11)
F17A C51 F18A 96.0(18)
F17 C51 F18A 139.8(16)
F16 C51 F16A 38.6(9)
F17A C51 F16A 130.1(17)
F17 C51 F16A 88.7(15)
F18A C51 F16A 96.8(12)
F16 C51 F18 97.4(15)
F17A C51 F18 61.7(13)
F17 C51 F18 114.4(15)
F18A C51 F18 40.2(11)
F16A C51 F18 134.4(14)
F16 C51 C48 111.5(13)
F17A C51 C48 116.3(12)
F17 C51 C48 111.8(10)
F18A C51 C48 104.8(14)
F16A C51 C48 106.4(12)
F18 C51 C48 100.6(13)
C53 C52 C57 116.8(6)
C53 C52 B1 123.0(6)
C57 C52 B1 120.1(5)
C54 C53 C52 121.0(6)
C54 C53 H53 119.5
C52 C53 H53 119.5
C55 C54 C53 121.6(6)
C55 C54 C58 118.3(7)
C53 C54 C58 120.1(7)
C54 C55 C56 119.0(6)
C54 C55 H55 120.5
C56 C55 H55 120.5
C55 C56 C57 120.5(6)
C55 C56 C59 121.3(6)
C57 C56 C59 118.2(6)
C56 C57 C52 121.0(6)
C56 C57 H57 119.5
C52 C57 H57 119.5
F19 C58 F21 108.3(9)
F19 C58 F20 109.6(10)
F21 C58 F20 99.4(8)
F19 C58 C54 114.3(8)
F21 C58 C54 113.0(8)
F20 C58 C54 111.1(7)
F24 C59 F23 109.6(6)
F24 C59 F22 105.1(6)
F23 C59 F22 103.5(6)
F24 C59 C56 113.1(6)
F23 C59 C56 114.0(6)
F22 C59 C56 110.9(5)
C52 B1 C28 115.7(6)
C52 B1 C36 112.3(5)
C28 B1 C36 102.9(5)
C52 B1 C44 103.2(5)
C28 B1 C44 111.5(5)
C36 B1 C44 111.6(5)
C1 N1 C2 110.1(5)
C1 N1 C8 128.6(5)
C2 N1 C8 121.1(5)
C1 N2 C3 110.9(5)
C1 N2 C4 129.1(5)
C3 N2 C4 119.8(5)
C17 N3 C18 109.1(6)
C17 N3 C24 128.6(5)
C18 N3 C24 122.0(6)
C17 N4 C19 109.8(6)
C17 N4 C20 130.3(5)
C19 N4 C20 119.8(6)
C12 N5 C16 120.5(6)
C12 N5 C11 120.0(5)
C16 N5 C11 119.5(5)
C1 Pt1 C17 177.7(2)
C1 Pt1 Br2 89.90(14)
C17 Pt1 Br2 87.89(16)
C1 Pt1 Br1 89.71(14)
C17 Pt1 Br1 92.49(16)
Br2 Pt1 Br1 179.50(2)

loop_
_geom_bond_atom_site_label_1
_geom_bond_atom_site_label_2
_geom_bond_distance
C1 N2 1.361(7)
C1 N1 1.371(7)
C1 Pt1 2.080(5)
C2 C3 1.329(10)
C2 N1 1.382(8)
C2 H2 0.9300
C3 N2 1.381(8)
C3 H3 0.9300
C4 C5 1.511(9)
C4 N2 1.515(7)
C4 C6 1.533(10)
C4 C7 1.561(9)
C5 H5A 0.9600
C5 H5B 0.9600
C5 H5C 0.9600
C6 H6A 0.9600
C6 H6B 0.9600
C6 H6C 0.9600
C7 H7A 0.9600
C7 H7B 0.9600
C7 H7C 0.9600
C8 N1 1.499(7)
C8 C10 1.523(8)
C8 C9 1.524(9)
C8 C11 1.528(8)
C9 H9A 0.9600
C9 H9B 0.9600
C9 H9C 0.9600
C10 H10A 0.9600
C10 H10B 0.9600
C10 H10C 0.9600
C11 N5 1.480(7)
C11 H11A 0.9700
C11 H11B 0.9700
C12 N5 1.345(8)
C12 C13 1.381(9)
C12 H12 0.9300
C13 C14 1.364(11)
C13 H13 0.9300
C14 C15 1.371(11)
C14 H14 0.9300
C15 C16 1.370(10)
C15 H15 0.9300
C16 N5 1.348(8)
C16 H16 0.9300
C17 N3 1.367(8)
C17 N4 1.371(8)
C17 Pt1 2.082(6)
C18 C19 1.309(12)
C18 N3 1.397(9)
C18 H18 0.9300
C19 N4 1.381(9)
C19 H19 0.9300
C20 N4 1.507(9)
C20 C23 1.518(9)
C20 C22 1.531(9)
C20 C21 1.543(9)
C21 H21A 0.9600
C21 H21B 0.9600
C21 H21C 0.9600
C22 H22A 0.9600
C22 H22B 0.9600
C22 H22C 0.9600
C23 H23A 0.9600
C23 H23B 0.9600
C23 H23C 0.9600
C24 C25 1.502(11)
C24 N3 1.508(10)
C24 C26 1.524(11)
C24 C27 1.537(10)
C25 H25A 0.9600
C25 H25B 0.9600
C25 H25C 0.9600
C26 H26A 0.9600
C26 H26B 0.9600
C26 H26C 0.9600
C27 H27A 0.9600
C27 H27B 0.9600
C27 H27C 0.9600
C28 C29 1.393(11)
C28 C33 1.401(10)
C28 B1 1.628(9)
C29 C30 1.409(10)
C29 H29 0.9300
C30 C31 1.391(13)
C30 C34 1.457(16)
C31 C32 1.392(16)
C31 H31 0.9300
C32 C33 1.350(13)
C32 C35 1.534(12)
C33 H33 0.9300
C34 F3A 1.22(2)
C34 F1 1.247(14)
C34 F2 1.294(19)
C34 F3 1.49(2)
C34 F2A 1.64(3)
C35 F5A 1.135(19)
C35 F6 1.222(18)
C35 F4 1.252(18)
C35 F4A 1.344(13)
C35 F6A 1.66(3)
C35 F5 1.67(2)
C36 C41 1.396(9)
C36 C37 1.424(9)
C36 B1 1.647(9)
C37 C38 1.395(9)
C37 H37 0.9300
C38 C39 1.363(10)
C38 C42 1.502(11)
C39 C40 1.396(10)
C39 H39 0.9300
C40 C41 1.389(9)
C40 C43 1.496(10)
C41 H41 0.9300
C42 F9 1.240(15)
C42 F8A 1.243(16)
C42 F7 1.297(13)
C42 F7A 1.315(13)
C42 F9A 1.430(17)
C42 F8 1.487(15)
C43 F10 1.280(10)
C43 F11 1.289(9)
C43 F12 1.311(11)
C44 C45 1.389(10)
C44 C49 1.413(9)
C44 B1 1.650(10)
C45 C46 1.384(10)
C45 H45 0.9300
C46 C47 1.386(10)
C46 C50 1.500(11)
C47 C48 1.370(12)
C47 H47 0.9300
C48 C49 1.396(12)
C48 C51 1.587(15)
C49 H49 0.9300
C50 F14 1.283(9)
C50 F13 1.307(9)
C50 F15 1.320(9)
C51 F16 1.213(18)
C51 F17A 1.24(2)
C51 F17 1.253(18)
C51 F18A 1.38(2)
C51 F16A 1.39(2)
C51 F18 1.55(3)
C52 C53 1.398(9)
C52 C57 1.412(8)
C52 B1 1.611(9)
C53 C54 1.388(10)
C53 H53 0.9300
C54 C55 1.371(10)
C54 C58 1.515(10)
C55 C56 1.373(9)
C55 H55 0.9300
C56 C57 1.400(8)
C56 C59 1.498(9)
C57 H57 0.9300
C58 F19 1.261(12)
C58 F21 1.298(10)
C58 F20 1.339(11)
C59 F24 1.301(8)
C59 F23 1.307(8)
C59 F22 1.353(8)
Br1 Pt1 2.4650(6)
Br2 Pt1 2.4504(6)

loop_
_geom_torsion_atom_site_label_1
_geom_torsion_atom_site_label_2
_geom_torsion_atom_site_label_3
_geom_torsion_atom_site_label_4
_geom_torsion
N1 C2 C3 N2 -1.3(8)
N1 C8 C11 N5 65.8(6)
C10 C8 C11 N5 -56.2(7)
C9 C8 C11 N5 -173.7(5)
N5 C12 C13 C14 1.6(11)
C12 C13 C14 C15 -1.8(12)
C13 C14 C15 C16 1.6(11)
C14 C15 C16 N5 -1.1(11)
N3 C18 C19 N4 -2.1(9)
C33 C28 C29 C30 -0.2(11)
B1 C28 C29 C30 173.5(7)
C28 C29 C30 C31 0.0(12)
C28 C29 C30 C34 176.8(10)
C29 C30 C31 C32 0.8(14)
C34 C30 C31 C32 -175.9(12)
C30 C31 C32 C33 -1.5(19)
C30 C31 C32 C35 179.0(10)
C31 C32 C33 C28 1.4(19)
C35 C32 C33 C28 -179.1(11)
C29 C28 C33 C32 -0.5(14)
B1 C28 C33 C32 -174.2(10)
C31 C30 C34 F3A -6(3)
C29 C30 C34 F3A 177(2)
C31 C30 C34 F1 -167.8(12)
C29 C30 C34 F1 15(2)
C31 C30 C34 F2 50(2)
C29 C30 C34 F2 -126.6(17)
C31 C30 C34 F3 -51.2(13)
C29 C30 C34 F3 132.0(10)
C31 C30 C34 F2A 101.2(16)
C29 C30 C34 F2A -75.6(14)
C33 C32 C35 F5A 176.5(18)
C31 C32 C35 F5A -4(3)
C33 C32 C35 F6 123.7(16)
C31 C32 C35 F6 -57(2)
C33 C32 C35 F4 -15(2)
C31 C32 C35 F4 164.8(15)
C33 C32 C35 F4A -51.1(19)
C31 C32 C35 F4A 128.4(14)
C33 C32 C35 F6A 65.2(15)
C31 C32 C35 F6A -115.3(15)
C33 C32 C35 F5 -138.6(13)
C31 C32 C35 F5 40.9(15)
C41 C36 C37 C38 -0.5(9)
B1 C36 C37 C38 -174.0(6)
C36 C37 C38 C39 -1.0(11)
C36 C37 C38 C42 -177.7(7)
C37 C38 C39 C40 1.6(12)
C42 C38 C39 C40 178.2(7)
C38 C39 C40 C41 -0.5(12)
C38 C39 C40 C43 179.2(7)
C39 C40 C41 C36 -1.1(12)
C43 C40 C41 C36 179.2(7)
C37 C36 C41 C40 1.6(10)
B1 C36 C41 C40 174.7(6)
C39 C38 C42 F9 -139.0(11)
C37 C38 C42 F9 37.7(14)
C39 C38 C42 F8A 143.2(12)
C37 C38 C42 F8A -40.1(15)
C39 C38 C42 F7 -10.3(13)
C37 C38 C42 F7 166.4(9)
C39 C38 C42 F7A 23.2(13)
C37 C38 C42 F7A -160.1(9)
C39 C38 C42 F9A -106.5(10)
C37 C38 C42 F9A 70.2(11)
C39 C38 C42 F8 118.3(9)
C37 C38 C42 F8 -65.0(10)
C41 C40 C43 F10 74.3(11)
C39 C40 C43 F10 -105.5(11)
C41 C40 C43 F11 -159.5(8)
C39 C40 C43 F11 20.7(12)
C41 C40 C43 F12 -39.5(12)
C39 C40 C43 F12 140.7(10)
C49 C44 C45 C46 3.4(10)
B1 C44 C45 C46 176.3(6)
C44 C45 C46 C47 -2.2(11)
C44 C45 C46 C50 -178.9(6)
C45 C46 C47 C48 -0.9(12)
C50 C46 C47 C48 175.9(7)
C46 C47 C48 C49 2.6(13)
C46 C47 C48 C51 178.5(10)
C47 C48 C49 C44 -1.3(14)
C51 C48 C49 C44 -177.4(10)
C45 C44 C49 C48 -1.7(11)
B1 C44 C49 C48 -174.8(7)
C45 C46 C50 F14 -6.2(11)
C47 C46 C50 F14 177.0(8)
C45 C46 C50 F13 -128.8(8)
C47 C46 C50 F13 54.4(10)
C45 C46 C50 F15 114.4(8)
C47 C46 C50 F15 -62.4(10)
C47 C48 C51 F16 6(2)
C49 C48 C51 F16 -177.8(15)
C47 C48 C51 F17A 172.0(15)
C49 C48 C51 F17A -12(2)
C47 C48 C51 F17 -129.8(12)
C49 C48 C51 F17 46.3(18)
C47 C48 C51 F18A 67.4(18)
C49 C48 C51 F18A -116.6(14)
C47 C48 C51 F16A -34.5(17)
C49 C48 C51 F16A 141.6(12)
C47 C48 C51 F18 108.4(13)
C49 C48 C51 F18 -75.5(14)
C57 C52 C53 C54 1.0(9)
B1 C52 C53 C54 177.0(6)
C52 C53 C54 C55 0.0(10)
C52 C53 C54 C58 178.1(6)
C53 C54 C55 C56 -1.8(10)
C58 C54 C55 C56 -180.0(6)
C54 C55 C56 C57 2.7(10)
C54 C55 C56 C59 -179.3(6)
C55 C56 C57 C52 -1.8(9)
C59 C56 C57 C52 -179.9(6)
C53 C52 C57 C56 -0.1(9)
B1 C52 C57 C56 -176.3(5)
C55 C54 C58 F19 -171.6(9)
C53 C54 C58 F19 10.2(12)
C55 C54 C58 F21 -47.1(11)
C53 C54 C58 F21 134.7(9)
C55 C54 C58 F20 63.7(11)
C53 C54 C58 F20 -114.5(10)
C55 C56 C59 F24 10.9(10)
C57 C56 C59 F24 -171.0(7)
C55 C56 C59 F23 -115.1(7)
C57 C56 C59 F23 63.0(8)
C55 C56 C59 F22 128.7(7)
C57 C56 C59 F22 -53.2(8)
C53 C52 B1 C28 34.0(8)
C57 C52 B1 C28 -150.1(6)
C53 C52 B1 C36 151.7(6)
C57 C52 B1 C36 -32.4(8)
C53 C52 B1 C44 -88.0(7)
C57 C52 B1 C44 87.9(6)
C29 C28 B1 C52 28.8(9)
C33 C28 B1 C52 -157.8(7)
C29 C28 B1 C36 -94.0(7)
C33 C28 B1 C36 79.4(8)
C29 C28 B1 C44 146.3(6)
C33 C28 B1 C44 -40.3(9)
C41 C36 B1 C52 147.6(6)
C37 C36 B1 C52 -39.4(8)
C41 C36 B1 C28 -87.3(7)
C37 C36 B1 C28 85.7(7)
C41 C36 B1 C44 32.4(8)
C37 C36 B1 C44 -154.7(6)
C45 C44 B1 C52 -88.5(7)
C49 C44 B1 C52 84.1(7)
C45 C44 B1 C28 146.7(6)
C49 C44 B1 C28 -40.7(8)
C45 C44 B1 C36 32.2(8)
C49 C44 B1 C36 -155.1(6)
N2 C1 N1 C2 0.6(6)
Pt1 C1 N1 C2 -179.8(4)
N2 C1 N1 C8 -173.7(5)
Pt1 C1 N1 C8 5.9(8)
C3 C2 N1 C1 0.5(8)
C3 C2 N1 C8 175.3(6)
C10 C8 N1 C1 -172.3(5)
C9 C8 N1 C1 -52.6(8)
C11 C8 N1 C1 66.8(7)
C10 C8 N1 C2 13.9(8)
C9 C8 N1 C2 133.6(6)
C11 C8 N1 C2 -107.0(6)
N1 C1 N2 C3 -1.4(7)
Pt1 C1 N2 C3 179.0(5)
N1 C1 N2 C4 -175.9(5)
Pt1 C1 N2 C4 4.5(9)
C2 C3 N2 C1 1.8(8)
C2 C3 N2 C4 176.8(6)
C5 C4 N2 C1 -49.8(9)
C6 C4 N2 C1 74.1(8)
C7 C4 N2 C1 -166.9(6)
C5 C4 N2 C3 136.1(6)
C6 C4 N2 C3 -100.0(7)
C7 C4 N2 C3 19.0(9)
N4 C17 N3 C18 0.4(7)
Pt1 C17 N3 C18 -173.7(5)
N4 C17 N3 C24 -173.0(6)
Pt1 C17 N3 C24 12.9(9)
C19 C18 N3 C17 1.1(9)
C19 C18 N3 C24 175.0(7)
C25 C24 N3 C17 -57.8(9)
C26 C24 N3 C17 67.5(8)
C27 C24 N3 C17 -173.7(7)
C25 C24 N3 C18 129.5(7)
C26 C24 N3 C18 -105.2(7)
C27 C24 N3 C18 13.7(10)
N3 C17 N4 C19 -1.7(7)
Pt1 C17 N4 C19 172.5(5)
N3 C17 N4 C20 -176.7(6)
Pt1 C17 N4 C20 -2.6(9)
C18 C19 N4 C17 2.4(9)
C18 C19 N4 C20 178.1(6)
C23 C20 N4 C17 -44.0(9)
C22 C20 N4 C17 80.1(7)
C21 C20 N4 C17 -162.6(6)
C23 C20 N4 C19 141.3(6)
C22 C20 N4 C19 -94.5(7)
C21 C20 N4 C19 22.8(8)
C13 C12 N5 C16 -1.2(10)
C13 C12 N5 C11 177.5(6)
C15 C16 N5 C12 1.0(10)
C15 C16 N5 C11 -177.7(6)
C8 C11 N5 C12 -83.3(7)
C8 C11 N5 C16 95.4(6)
N2 C1 Pt1 C17 71(6)
N1 C1 Pt1 C17 -109(6)
N2 C1 Pt1 Br2 87.8(5)
N1 C1 Pt1 Br2 -91.6(5)
N2 C1 Pt1 Br1 -91.9(5)
N1 C1 Pt1 Br1 88.7(5)
N3 C17 Pt1 C1 102(6)
N4 C17 Pt1 C1 -71(6)
N3 C17 Pt1 Br2 84.6(5)
N4 C17 Pt1 Br2 -88.3(5)
N3 C17 Pt1 Br1 -95.7(5)
N4 C17 Pt1 Br1 91.4(5)
